data_2023304
loop_
_publ_author_name
'Eder, Felix'
'Weil, Matthias'

_publ_section_title
;
 The cadmium oxidotellurates(IV) Cd5(TeO3)4(NO3)2 and Cd4Te5O14
;
_journal_issue 12
_journal_name_full 'Acta Crystallographica Section E Crystallographic Communications'
_journal_paper_doi 10.1107/S2056989024010387
_journal_volume 80
_journal_year 2024
_chemical_formula_iupac 'Cd5 (Te O3)4 (N O3)2'
_chemical_formula_moiety 'Cd5 N2 O18 Te4'
_chemical_formula_sum 'Cd5 N2 O18 Te4'
_chemical_formula_weight 1388.42
_chemical_name_systematic
;
Tetracadmium pentaoxidotellurate(IV)
;
_space_group_crystal_system monoclinic
_space_group_IT_number 14
_space_group_name_Hall '-P 2ybc'
_space_group_name_H-M_alt 'P 1 21/c 1'
_audit_creation_method SHELXL-2018/3
_cell_angle_alpha 90
_cell_angle_beta 102.7370(10)
_cell_angle_gamma 90
_cell_formula_units_Z 2
_cell_length_a 9.9442(4)
_cell_length_b 5.6173(2)
_cell_length_c 16.6136(7)
_cell_measurement_reflns_used 3799
_cell_measurement_temperature 300(2)
_cell_measurement_theta_max 36.204
_cell_measurement_theta_min 2.514
_cell_volume 905.19(6)
_computing_cell_refinement
;
SAINT (Bruker, 2016)
;
_computing_data_collection
;
APEX4 (Bruker, 2021)
;
_computing_data_reduction
;
SAINT (Bruker, 2016)
;
_computing_molecular_graphics
;
ATOMS (Dowty, 2006)
;
_computing_publication_material
;
publCIF (Westrip, 2010)
;
_computing_structure_refinement
;
SHELXL (Sheldrick, 2015b)
;
_computing_structure_solution
;
<i>SHELXT</i> (Sheldrick, 2015a)
;
_diffrn_ambient_temperature 300(2)
_diffrn_measured_fraction_theta_full 0.999
_diffrn_measured_fraction_theta_max 0.997
_diffrn_measurement_device_type 'Bruker APEXII CCD'
_diffrn_measurement_method '\w- and \f-scan'
_diffrn_radiation_source 'fine-focus sealed tube'
_diffrn_radiation_type MoK\a
_diffrn_radiation_wavelength 0.71073
_diffrn_reflns_av_R_equivalents 0.0501
_diffrn_reflns_av_unetI/netI 0.0475
_diffrn_reflns_limit_h_max 16
_diffrn_reflns_limit_h_min -16
_diffrn_reflns_limit_k_max 9
_diffrn_reflns_limit_k_min -9
_diffrn_reflns_limit_l_max 27
_diffrn_reflns_limit_l_min -27
_diffrn_reflns_number 17368
_diffrn_reflns_theta_full 25.242
_diffrn_reflns_theta_max 36.336
_diffrn_reflns_theta_min 2.899
_exptl_absorpt_coefficient_mu 12.188
_exptl_absorpt_correction_T_max 0.7471
_exptl_absorpt_correction_T_min 0.5170
_exptl_absorpt_correction_type multi-scan
_exptl_absorpt_process_details
;
(<i>SADABS</i>; Krause <i>et al.</i>, 2015)
;
_exptl_crystal_colour colorless
_exptl_crystal_density_diffrn 5.094
_exptl_crystal_description plate
_exptl_crystal_F_000 1212
_exptl_crystal_size_max 0.08
_exptl_crystal_size_mid 0.03
_exptl_crystal_size_min 0.02
_refine_diff_density_max 1.555
_refine_diff_density_min -2.370
_refine_ls_extinction_method none
_refine_ls_goodness_of_fit_ref 0.986
_refine_ls_hydrogen_treatment undef
_refine_ls_matrix_type full
_refine_ls_number_parameters 133
_refine_ls_number_reflns 4388
_refine_ls_number_restraints 0
_refine_ls_restrained_S_all 0.986
_refine_ls_R_factor_all 0.0497
_refine_ls_R_factor_gt 0.0304
_refine_ls_shift/su_max 0.001
_refine_ls_shift/su_mean 0.000
_refine_ls_structure_factor_coef Fsqd
_refine_ls_weighting_details 'w=1/[\s^2^(Fo^2^)+(0.0232P)^2^] where P=(Fo^2^+2Fc^2^)/3'
_refine_ls_weighting_scheme calc
_refine_ls_wR_factor_gt 0.0552
_refine_ls_wR_factor_ref 0.0605
_reflns_number_gt 3381
_reflns_number_total 4388
_reflns_threshold_expression 'I > 2\s(I)'
_cod_data_source_file pk2712.cif
_cod_data_source_block Cd5TeO34NO32
_cod_original_sg_symbol_H-M 'P 21/c'
_cod_database_code 2023304
_shelx_space_group_comment
;
The symmetry employed for this shelxl refinement is uniquely defined
by the following loop, which should always be used as a source of
symmetry information in preference to the above space-group names.
They are only intended as comments.
;

loop_
_space_group_symop_operation_xyz
'x, y, z'
'-x, y+1/2, -z+1/2'
'-x, -y, -z'
'x, -y-1/2, z-1/2'

loop_
_atom_site_type_symbol
_atom_site_label
_atom_site_fract_x
_atom_site_fract_y
_atom_site_fract_z
_atom_site_U_iso_or_equiv
_atom_site_adp_type
_atom_site_calc_flag
_atom_site_occupancy
_atom_site_disorder_assembly
_atom_site_disorder_group
Cd Cd1 0.00202(3) 0.42718(5) 0.15555(2) 0.01465(6) Uani d 1 . .
Cd Cd2 0.21172(3) 0.44982(4) 0.36945(2) 0.01363(6) Uani d 1 . .
Cd Cd3 0.000000 0.000000 0.000000 0.01447(8) Uani d 1 . .
Te Te1 0.25779(3) 0.52156(4) 0.01753(2) 0.01033(5) Uani d 1 . .
Te Te2 0.78086(3) 0.41573(4) 0.28168(2) 0.01047(5) Uani d 1 . .
N N1 0.4949(5) 0.0392(8) 0.0997(2) 0.0293(9) Uani d 1 . .
O O1 0.0761(3) 0.0414(5) 0.13841(16) 0.0160(6) Uani d 1 . .
O O2 0.1195(3) 0.6723(5) 0.25746(15) 0.0127(5) Uani d 1 . .
O O3 0.1359(3) 0.2104(4) 0.46235(16) 0.0137(5) Uani d 1 . .
O O4 0.1855(3) 0.1145(5) 0.30190(18) 0.0203(6) Uani d 1 . .
O O5 0.1876(3) 0.5679(5) 0.11038(17) 0.0182(6) Uani d 1 . .
O O6 0.3682(4) 0.0604(8) 0.0832(3) 0.0434(10) Uani d 1 . .
O O7 0.4500(5) 0.3493(8) 0.4139(3) 0.0530(12) Uani d 1 . .
O O8 0.5720(5) 0.2089(9) 0.1271(3) 0.0551(12) Uani d 1 . .
O O9 0.8429(3) 0.2369(4) 0.04836(16) 0.0138(5) Uani d 1 . .

loop_
_atom_site_aniso_label
_atom_site_aniso_U_11
_atom_site_aniso_U_22
_atom_site_aniso_U_33
_atom_site_aniso_U_12
_atom_site_aniso_U_13
_atom_site_aniso_U_23
Cd1 0.01571(14) 0.01295(11) 0.01570(12) -0.00266(10) 0.00435(10) -0.00525(9)
Cd2 0.02103(15) 0.00881(10) 0.01172(11) 0.00022(10) 0.00505(10) 0.00000(8)
Cd3 0.0210(2) 0.01277(15) 0.01182(16) -0.00376(15) 0.00839(15) -0.00284(13)
Te1 0.01106(11) 0.00940(9) 0.01050(10) 0.00022(8) 0.00232(8) -0.00003(7)
Te2 0.01209(12) 0.00921(9) 0.01048(10) 0.00040(8) 0.00330(8) -0.00012(7)
N1 0.022(2) 0.042(2) 0.0236(19) -0.0042(19) 0.0051(16) 0.0085(17)
O1 0.0220(16) 0.0136(12) 0.0116(12) 0.0061(11) 0.0021(11) 0.0020(9)
O2 0.0152(14) 0.0128(11) 0.0100(11) -0.0037(10) 0.0027(10) 0.0012(9)
O3 0.0166(15) 0.0095(11) 0.0152(12) 0.0043(10) 0.0041(11) 0.0038(9)
O4 0.0251(17) 0.0159(13) 0.0214(14) -0.0027(12) 0.0088(12) -0.0089(11)
O5 0.0222(16) 0.0200(13) 0.0141(12) -0.0042(12) 0.0076(12) -0.0041(10)
O6 0.0172(19) 0.059(3) 0.054(2) 0.0039(18) 0.0081(17) 0.024(2)
O7 0.041(3) 0.039(2) 0.075(3) -0.010(2) 0.003(2) -0.001(2)
O8 0.036(3) 0.065(3) 0.058(3) -0.014(2) -0.003(2) -0.016(2)
O9 0.0165(15) 0.0084(11) 0.0158(12) 0.0016(10) 0.0023(11) 0.0006(9)

loop_
_atom_type_symbol
_atom_type_description
_atom_type_scat_dispersion_real
_atom_type_scat_dispersion_imag
_atom_type_scat_source
Cd Cd -0.8075 1.2024 'International Tables Vol C Tables 4.2.6.8 and 6.1.1.4'
N N 0.0061 0.0033 'International Tables Vol C Tables 4.2.6.8 and 6.1.1.4'
O O 0.0106 0.0060 'International Tables Vol C Tables 4.2.6.8 and 6.1.1.4'
Te Te -0.5308 1.6751 'International Tables Vol C Tables 4.2.6.8 and 6.1.1.4'

loop_
_geom_angle_atom_site_label_1
_geom_angle_atom_site_label_2
_geom_angle_atom_site_label_3
_geom_angle_site_symmetry_1
_geom_angle_site_symmetry_3
_geom_angle
_geom_angle_publ_flag
O5 Cd1 O2 . . 73.58(9) ?
O5 Cd1 O1 . . 88.94(10) ?
O2 Cd1 O1 . . 121.76(10) ?
O5 Cd1 O9 . 1_455 111.40(10) ?
O2 Cd1 O9 . 1_455 167.59(10) ?
O1 Cd1 O9 . 1_455 70.34(10) ?
O5 Cd1 O4 . 2 133.48(10) ?
O2 Cd1 O4 . 2 79.64(10) ?
O1 Cd1 O4 . 2 137.57(10) ?
O9 Cd1 O4 1_455 2 89.17(10) ?
O5 Cd1 O2 . 2_545 155.39(10) ?
O2 Cd1 O2 . 2_545 98.53(6) ?
O1 Cd1 O2 . 2_545 75.29(9) ?
O9 Cd1 O2 1_455 2_545 81.33(9) ?
O4 Cd1 O2 2 2_545 64.87(9) ?
O4 Cd2 O9 . 2_655 155.85(11) ?
O4 Cd2 O2 . . 94.20(10) ?
O9 Cd2 O2 2_655 . 89.70(9) ?
O4 Cd2 O3 . . 79.63(10) ?
O9 Cd2 O3 2_655 . 81.57(9) ?
O2 Cd2 O3 . . 138.01(10) ?
O4 Cd2 O7 . . 87.31(14) ?
O9 Cd2 O7 2_655 . 109.67(13) ?
O2 Cd2 O7 . . 125.43(13) ?
O3 Cd2 O7 . . 95.97(13) ?
O4 Cd2 O8 . 2_655 120.16(14) ?
O9 Cd2 O8 2_655 2_655 83.95(13) ?
O2 Cd2 O8 . 2_655 83.78(12) ?
O3 Cd2 O8 . 2_655 135.16(12) ?
O7 Cd2 O8 . 2_655 50.43(14) ?
O1 Cd3 O1 . 3 180.0 ?
O1 Cd3 O3 . 4_565 96.84(10) ?
O1 Cd3 O3 3 4_565 83.16(10) ?
O1 Cd3 O3 . 2_545 83.16(10) ?
O1 Cd3 O3 3 2_545 96.84(10) ?
O3 Cd3 O3 4_565 2_545 180.00(15) ?
O1 Cd3 O9 . 3_655 108.03(10) ?
O1 Cd3 O9 3 3_655 71.97(10) ?
O3 Cd3 O9 4_565 3_655 80.23(9) ?
O3 Cd3 O9 2_545 3_655 99.77(9) ?
O1 Cd3 O9 . 1_455 71.97(10) ?
O1 Cd3 O9 3 1_455 108.03(10) ?
O3 Cd3 O9 4_565 1_455 99.77(9) ?
O3 Cd3 O9 2_545 1_455 80.23(9) ?
O9 Cd3 O9 3_655 1_455 180.00(16) ?
O5 Te1 O3 . 4_565 100.59(12) ?
O5 Te1 O9 . 3_665 97.66(12) ?
O3 Te1 O9 4_565 3_665 90.73(12) ?
O1 Te2 O4 2_655 2_655 93.99(13) ?
O1 Te2 O2 2_655 2_645 98.29(12) ?
O4 Te2 O2 2_655 2_645 89.04(12) ?
Te2 O1 Cd3 2_645 . 135.81(14) ?
Te2 O1 Cd1 2_645 . 118.66(13) ?
Cd3 O1 Cd1 . . 100.13(10) ?
Te2 O2 Cd2 2_655 . 122.40(13) ?
Te2 O2 Cd1 2_655 . 113.69(11) ?
Cd2 O2 Cd1 . . 108.91(11) ?
Te2 O2 Cd1 2_655 2 98.06(11) ?
Cd2 O2 Cd1 . 2 90.05(8) ?
Cd1 O2 Cd1 . 2 122.22(12) ?
Te1 O3 Cd3 4_566 2 135.82(13) ?
Te1 O3 Cd2 4_566 . 117.59(13) ?
Cd3 O3 Cd2 2 . 93.93(9) ?
Te2 O4 Cd2 2_645 . 151.47(17) ?
Te2 O4 Cd1 2_645 2_545 103.71(13) ?
Cd2 O4 Cd1 . 2_545 104.00(11) ?
Te1 O5 Cd1 . . 135.10(15) ?
N1 O7 Cd2 2_655 . 100.8(3) ?
N1 O8 Cd2 . 2_645 91.1(3) ?
Te1 O9 Cd2 3_665 2_645 134.23(15) ?
Te1 O9 Cd3 3_665 1_655 121.47(12) ?
Cd2 O9 Cd3 2_645 1_655 94.00(9) ?
Te1 O9 Cd1 3_665 1_655 107.10(11) ?
Cd2 O9 Cd1 2_645 1_655 94.47(9) ?
Cd3 O9 Cd1 1_655 1_655 97.48(10) ?
O6 N1 O7 . 2_645 120.8(5) ?
O6 N1 O8 . . 121.6(5) ?
O7 N1 O8 2_645 . 117.6(5) ?

loop_
_geom_bond_atom_site_label_1
_geom_bond_atom_site_label_2
_geom_bond_site_symmetry_2
_geom_bond_distance
_geom_bond_publ_flag
Cd1 O5 . 2.281(3) y
Cd1 O2 . 2.292(3) y
Cd1 O1 . 2.326(3) y
Cd1 O9 1_455 2.361(3) y
Cd1 O4 2 2.380(3) y
Cd1 O2 2_545 2.524(3) y
Cd1 O3 2 2.658(3) y
Cd2 O4 . 2.179(3) y
Cd2 O9 2_655 2.256(3) y
Cd2 O2 . 2.261(3) y
Cd2 O3 . 2.296(3) y
Cd2 O7 . 2.389(5) y
Cd2 O8 2_655 2.587(5) y
Cd3 O1 . 2.269(3) y
Cd3 O1 3 2.269(3) y
Cd3 O3 4_565 2.289(3) y
Cd3 O3 2_545 2.289(3) y
Cd3 O9 3_655 2.326(3) y
Cd3 O9 1_455 2.326(3) y
Te1 O5 . 1.847(3) y
Te1 O3 4_565 1.875(3) y
Te1 O9 3_665 1.886(3) y
Te2 O1 2_655 1.858(3) y
Te2 O4 2_655 1.869(3) y
Te2 O2 2_645 1.886(3) y
N1 O6 . 1.234(5) y
N1 O7 2_645 1.242(6) y
N1 O8 . 1.245(6) y
